data_4348332
loop_
_publ_author_name
'Grant, Lauren N.'
'Carroll, Maria E.'
'Carroll, Patrick J.'
'Mindiola, Daniel J.'

_publ_section_title
;
 An Unusual Cobalt Azide Adduct That Produces a Nitrene Species for
 Carbon-Hydrogen Insertion Chemistry.
;
_journal_issue 16
_journal_name_full 'Inorganic chemistry'
_journal_page_first 7997
_journal_page_last 8002
_journal_paper_doi 10.1021/acs.inorgchem.6b01114
_journal_volume 55
_journal_year 2016
_chemical_formula_sum 'C36 H49 Co N3'
_chemical_formula_weight 582.71
_space_group_IT_number 63
_space_group_name_Hall '-C 2c 2'
_space_group_name_H-M_alt 'C m c m'
_symmetry_cell_setting orthorhombic
_symmetry_Int_Tables_number 63
_symmetry_space_group_name_H-M 'C m c m'
_atom_sites_solution_hydrogens geom
_atom_sites_solution_primary direct
_audit_creation_method SHELXL-97
_cell_angle_alpha 90.00
_cell_angle_beta 90.00
_cell_angle_gamma 90.00
_cell_formula_units_Z 4
_cell_length_a 6.8999(4)
_cell_length_b 18.8622(9)
_cell_length_c 23.8702(11)
_cell_measurement_reflns_used 9884
_cell_measurement_temperature 100
_cell_measurement_theta_max 27.26
_cell_measurement_theta_min 2.75
_cell_volume 3106.6(3)
_computing_data_collection 'Bruker APEX2'
_computing_data_reduction 'Bruker SAINT'
_computing_structure_refinement 'SHELXL-97 (Sheldrick, 2008)'
_computing_structure_solution 'SHELXS-97 (Sheldrick, 2008)'
_diffrn_ambient_temperature 100(1)
_diffrn_measured_fraction_theta_full 1.000
_diffrn_measured_fraction_theta_max 1.000
_diffrn_measurement_device 'CCD Area Detector'
_diffrn_measurement_device_type 'Bruker APEXII'
_diffrn_measurement_method 'phi and omega scans'
_diffrn_radiation_monochromator graphite
_diffrn_radiation_source 'sealed tube'
_diffrn_radiation_type MoK\a
_diffrn_radiation_wavelength 0.71073
_diffrn_reflns_av_R_equivalents 0.0592
_diffrn_reflns_av_sigmaI/netI 0.0229
_diffrn_reflns_limit_h_max 8
_diffrn_reflns_limit_h_min -8
_diffrn_reflns_limit_k_max 24
_diffrn_reflns_limit_k_min -24
_diffrn_reflns_limit_l_max 30
_diffrn_reflns_limit_l_min -30
_diffrn_reflns_number 36985
_diffrn_reflns_theta_full 27.50
_diffrn_reflns_theta_max 27.50
_diffrn_reflns_theta_min 1.71
_exptl_absorpt_coefficient_mu 0.581
_exptl_absorpt_correction_T_max 0.7456
_exptl_absorpt_correction_T_min 0.6648
_exptl_absorpt_correction_type multi-scan
_exptl_absorpt_process_details '(SADABS; Sheldrick, 2007)'
_exptl_crystal_density_diffrn 1.246
_exptl_crystal_density_method 'not measured'
_exptl_crystal_description prism
_exptl_crystal_F_000 1252
_exptl_crystal_size_max 0.30
_exptl_crystal_size_mid 0.10
_exptl_crystal_size_min 0.03
_refine_diff_density_max 0.294
_refine_diff_density_min -0.549
_refine_diff_density_rms 0.061
_refine_ls_extinction_method none
_refine_ls_goodness_of_fit_ref 1.220
_refine_ls_hydrogen_treatment constr
_refine_ls_matrix_type full
_refine_ls_number_parameters 146
_refine_ls_number_reflns 1972
_refine_ls_number_restraints 64
_refine_ls_restrained_S_all 1.209
_refine_ls_R_factor_all 0.0696
_refine_ls_R_factor_gt 0.0569
_refine_ls_shift/su_max 0.000
_refine_ls_shift/su_mean 0.000
_refine_ls_structure_factor_coef Fsqd
_refine_ls_weighting_details 'calc w=1/[\s^2^(Fo^2^)+(0.0236P)^2^+9.2702P] where P=(Fo^2^+2Fc^2^)/3'
_refine_ls_weighting_scheme calc
_refine_ls_wR_factor_gt 0.1120
_refine_ls_wR_factor_ref 0.1162
_reflns_number_gt 1698
_reflns_number_total 1972
_reflns_threshold_expression >2sigma(I)
_cod_data_source_file ic6b01114_si_002.cif
_cod_data_source_block UP9051
_cod_depositor_comments
;
The following automatic conversions were performed:

data name '_atom_site_symetry_multiplicity' was replaced with
'_atom_site_symmetry_multiplicity' as specified in the replacement
file
'/home/saulius/struct/COD-crude-data/automatic-downloads/DataCite-retrospective/ACS/depositions/lib/lists/replacement-tags.lst'.

Automatic conversion script
Id: cif_correct_tags 6909 2019-04-08 15:41:33Z antanas 
;
_cod_original_sg_symbol_H-M 'C m c m '
_cod_database_code 4348332

loop_
_symmetry_equiv_pos_as_xyz
'x, y, z'
'-x, y, z'
'x, -y, z+1/2'
'-x, -y, z+1/2'
'x+1/2, y+1/2, z'
'-x+1/2, y+1/2, z'
'x+1/2, -y+1/2, z+1/2'
'-x+1/2, -y+1/2, z+1/2'
'-x, -y, -z'
'x, -y, -z'
'-x, y, -z-1/2'
'x, y, -z-1/2'
'-x+1/2, -y+1/2, -z'
'x+1/2, -y+1/2, -z'
'-x+1/2, y+1/2, -z-1/2'
'x+1/2, y+1/2, -z-1/2'

loop_
_atom_site_label
_atom_site_type_symbol
_atom_site_fract_x
_atom_site_fract_y
_atom_site_fract_z
_atom_site_U_iso_or_equiv
_atom_site_adp_type
_atom_site_occupancy
_atom_site_symmetry_multiplicity
_atom_site_calc_flag
_atom_site_refinement_flags
Co1 Co 0.4197(14) 0.2927(3) 0.2500 0.028(2) Uani 0.19 2 d SP
Co1' Co 0.5000 0.29654(19) 0.2500 0.0250(14) Uani 0.62 4 d SP
N1 N 0.5000 0.19251(17) 0.2500 0.0160(8) Uani 1 4 d S
N2 N 0.5000 0.28392(12) 0.32885(10) 0.0161(6) Uani 1 2 d S
C1 C 0.5000 0.16086(15) 0.30059(11) 0.0124(6) Uani 1 2 d S
C2 C 0.5000 0.08681(15) 0.30110(12) 0.0154(6) Uani 1 2 d S
H2 H 0.5000 0.0618 0.3347 0.021 Uiso 1 2 calc SR
C3 C 0.5000 0.0516(2) 0.2500 0.0180(9) Uani 1 4 d S
H3 H 0.5000 0.0023 0.2500 0.024 Uiso 1 4 calc SR
C4 C 0.5000 0.21291(14) 0.34660(11) 0.0135(6) Uani 1 2 d S
C5 C 0.5000 0.21079(15) 0.40516(12) 0.0128(6) Uani 1 2 d S
C6 C 0.5000 0.28262(14) 0.42275(12) 0.0136(6) Uani 1 2 d S
H6 H 0.5000 0.2983 0.4597 0.018 Uiso 1 2 calc SR
C7 C 0.5000 0.32536(15) 0.37569(12) 0.0143(6) Uani 1 2 d S
C8 C 0.5000 0.14792(15) 0.44504(12) 0.0149(6) Uani 1 2 d S
C9 C 0.5000 0.17256(16) 0.50642(12) 0.0179(6) Uani 1 2 d S
H9a H 0.3917 0.2035 0.5127 0.027 Uiso 0.50 1 calc PR
H9b H 0.6183 0.1975 0.5142 0.027 Uiso 0.50 1 calc PR
H9c H 0.4900 0.1321 0.5306 0.027 Uiso 0.50 1 calc PR
C10 C 0.3158(4) 0.10343(11) 0.43655(8) 0.0208(5) Uani 1 1 d .
H10a H 0.2044 0.1309 0.4469 0.031 Uiso 1 1 calc R
H10b H 0.3223 0.0617 0.4595 0.031 Uiso 1 1 calc R
H10c H 0.3056 0.0898 0.3979 0.031 Uiso 1 1 calc R
C11 C 0.5000 0.40572(15) 0.37072(12) 0.0174(6) Uani 1 2 d S
C12 C 0.5000 0.43940(16) 0.42889(13) 0.0230(7) Uani 1 2 d S
H12a H 0.4986 0.4901 0.4253 0.035 Uiso 1 2 calc SR
H12b H 0.6143 0.4250 0.4488 0.035 Uiso 0.50 1 calc PR
H12c H 0.3871 0.4242 0.4491 0.035 Uiso 0.50 1 calc PR
C13 C 0.3194(4) 0.43089(12) 0.33943(11) 0.0352(7) Uani 1 1 d .
H13a H 0.3167 0.4100 0.3028 0.053 Uiso 1 1 calc R
H13b H 0.3223 0.4816 0.3361 0.053 Uiso 1 1 calc R
H13c H 0.2057 0.4169 0.3598 0.053 Uiso 1 1 calc R
C14 C 0.0000 0.2365(4) 0.2961(3) 0.0211(18) Uani 0.50 2 d SPDU
C15 C 0.0000 0.2837(3) 0.2500 0.0381(13) Uani 1 4 d SDU
C16 C 0.0000 0.2622(5) 0.1949(3) 0.045(3) Uani 0.50 2 d SPDU
C17 C 0.0000 0.1903(5) 0.1851(4) 0.045(2) Uani 0.50 2 d SPDU
C18 C 0.0000 0.1423(6) 0.2293(5) 0.042(3) Uani 0.50 2 d SPDU
C19 C 0.0000 0.1634(5) 0.2855(6) 0.032(2) Uani 0.50 2 d SPDU
C20 C 0.0000 0.2595(4) 0.3562(3) 0.0299(16) Uani 0.50 2 d SPDU
H15 H 0.0000 0.3322 0.2574 0.050 Uiso 0.50 2 d SP
H16 H 0.0000 0.2948 0.1650 0.050 Uiso 0.50 2 d SP
H17 H 0.0000 0.1727 0.1480 0.050 Uiso 0.50 2 d SP
H18 H 0.0000 0.0934 0.2212 0.050 Uiso 0.50 2 d SP
H19 H 0.0000 0.1302 0.3145 0.050 Uiso 0.50 2 d SP
H20a H 0.0000 0.3103 0.3585 0.050 Uiso 0.50 2 d SP
H20b H 0.1136 0.2414 0.3748 0.050 Uiso 0.25 1 d P
H20c H -0.1136 0.2414 0.3748 0.050 Uiso 0.25 1 d P

loop_
_atom_site_aniso_label
_atom_site_aniso_U_11
_atom_site_aniso_U_22
_atom_site_aniso_U_33
_atom_site_aniso_U_23
_atom_site_aniso_U_13
_atom_site_aniso_U_12
Co1 0.052(7) 0.0143(17) 0.0168(18) 0.000 0.000 0.006(2)
Co1' 0.060(4) 0.0075(8) 0.0079(8) 0.000 0.000 0.000
N1 0.028(2) 0.0067(15) 0.0134(16) 0.000 0.000 0.000
N2 0.0245(15) 0.0109(12) 0.0131(11) -0.0007(9) 0.000 0.000
C1 0.0121(14) 0.0122(13) 0.0128(13) 0.0012(10) 0.000 0.000
C2 0.0203(16) 0.0115(13) 0.0145(14) 0.0028(10) 0.000 0.000
C3 0.023(2) 0.0107(18) 0.020(2) 0.000 0.000 0.000
C4 0.0164(16) 0.0102(12) 0.0138(13) 0.0006(10) 0.000 0.000
C5 0.0106(14) 0.0139(13) 0.0140(13) 0.0011(11) 0.000 0.000
C6 0.0150(15) 0.0136(13) 0.0121(13) -0.0007(10) 0.000 0.000
C7 0.0163(15) 0.0138(13) 0.0127(13) -0.0015(11) 0.000 0.000
C8 0.0162(15) 0.0169(14) 0.0116(13) 0.0016(11) 0.000 0.000
C9 0.0202(17) 0.0204(14) 0.0132(13) 0.0012(11) 0.000 0.000
C10 0.0232(12) 0.0214(10) 0.0177(10) 0.0021(8) 0.0021(9) -0.0066(9)
C11 0.0256(17) 0.0121(13) 0.0144(13) -0.0023(11) 0.000 0.000
C12 0.034(2) 0.0158(14) 0.0190(15) -0.0029(12) 0.000 0.000
C13 0.0467(18) 0.0187(11) 0.0402(14) -0.0055(10) -0.0231(14) 0.0076(12)
C14 0.013(4) 0.036(5) 0.014(3) -0.009(3) 0.000 0.000
C15 0.044(4) 0.029(3) 0.041(3) 0.000 0.000 0.000
C16 0.032(6) 0.071(6) 0.032(4) 0.019(5) 0.000 0.000
C17 0.026(5) 0.074(7) 0.036(5) -0.022(4) 0.000 0.000
C18 0.028(5) 0.049(6) 0.050(8) -0.021(4) 0.000 0.000
C19 0.022(5) 0.032(5) 0.041(6) -0.006(4) 0.000 0.000
C20 0.019(4) 0.037(4) 0.033(3) -0.002(3) 0.000 0.000

loop_
_atom_type_symbol
_atom_type_description
_atom_type_scat_dispersion_real
_atom_type_scat_dispersion_imag
_atom_type_scat_source
C C 0.0033 0.0016 'International Tables Vol C Tables 4.2.6.8 and 6.1.1.4'
H H 0.0000 0.0000 'International Tables Vol C Tables 4.2.6.8 and 6.1.1.4'
N N 0.0061 0.0033 'International Tables Vol C Tables 4.2.6.8 and 6.1.1.4'
Co Co 0.3494 0.9721 'International Tables Vol C Tables 4.2.6.8 and 6.1.1.4'

loop_
_geom_angle_atom_site_label_1
_geom_angle_atom_site_label_2
_geom_angle_atom_site_label_3
_geom_angle
_geom_angle_site_symmetry_1
_geom_angle_site_symmetry_3
Co1' Co1 Co1 7.5(11) . 2_655
Co1' Co1 N1 81.2(12) . .
Co1 Co1 N1 73.7(3) 2_655 .
Co1' Co1 N2 74.5(3) . 11_656
Co1 Co1 N2 73.7(3) 2_655 11_656
N1 Co1 N2 80.8(3) . 11_656
Co1' Co1 N2 74.5(3) . .
Co1 Co1 N2 73.7(3) 2_655 .
N1 Co1 N2 80.8(3) . .
N2 Co1 N2 145.9(6) 11_656 .
Co1 Co1' Co1 165(2) . 2_655
Co1 Co1' N2 89.06(15) . 11_656
Co1 Co1' N2 89.06(15) 2_655 11_656
Co1 Co1' N2 89.06(15) . .
Co1 Co1' N2 89.06(15) 2_655 .
N2 Co1' N2 165.6(3) 11_656 .
Co1 Co1' N1 82.5(11) . .
Co1 Co1' N1 82.5(11) 2_655 .
N2 Co1' N1 82.80(13) 11_656 .
N2 Co1' N1 82.80(13) . .
C1 N1 C1 127.4(3) 11_656 .
C1 N1 Co1' 116.31(17) 11_656 .
C1 N1 Co1' 116.31(17) . .
C1 N1 Co1 115.17(16) 11_656 2_655
C1 N1 Co1 115.17(16) . 2_655
Co1' N1 Co1 16.3(3) . 2_655
C1 N1 Co1 115.17(16) 11_656 .
C1 N1 Co1 115.17(16) . .
Co1' N1 Co1 16.3(3) . .
Co1 N1 Co1 32.7(5) 2_655 .
C7 N2 C4 107.4(2) . .
C7 N2 Co1' 137.8(2) . .
C4 N2 Co1' 114.8(2) . .
C7 N2 Co1 137.3(3) . 2_655
C4 N2 Co1 111.6(2) . 2_655
Co1' N2 Co1 16.5(3) . 2_655
C7 N2 Co1 137.3(3) . .
C4 N2 Co1 111.6(2) . .
Co1' N2 Co1 16.5(3) . .
Co1 N2 Co1 32.7(5) 2_655 .
N1 C1 C2 116.8(3) . .
N1 C1 C4 111.9(2) . .
C2 C1 C4 131.3(3) . .
C3 C2 C1 118.0(3) . .
C2 C3 C2 122.9(4) 11_656 .
C5 C4 N2 109.2(2) . .
C5 C4 C1 136.6(3) . .
N2 C4 C1 114.2(2) . .
C4 C5 C6 105.6(2) . .
C4 C5 C8 130.4(3) . .
C6 C5 C8 124.0(2) . .
C7 C6 C5 108.4(2) . .
N2 C7 C6 109.4(2) . .
N2 C7 C11 120.5(2) . .
C6 C7 C11 130.1(3) . .
C5 C8 C10 110.08(15) . .
C5 C8 C10 110.08(15) . 2_655
C10 C8 C10 111.6(3) . 2_655
C5 C8 C9 111.2(2) . .
C10 C8 C9 106.92(15) . .
C10 C8 C9 106.92(15) 2_655 .
C7 C11 C12 110.1(2) . .
C7 C11 C13 110.35(16) . 2_655
C12 C11 C13 108.37(17) . 2_655
C7 C11 C13 110.35(16) . .
C12 C11 C13 108.37(17) . .
C13 C11 C13 109.2(3) 2_655 .
C16 C14 C17 128.9(16) 11_556 11_556
C16 C14 C19 166.5(16) 11_556 .
C17 C14 C19 37.7(8) 11_556 .
C16 C14 C15 74.9(13) 11_556 .
C17 C14 C15 156.2(8) 11_556 .
C19 C14 C15 118.6(8) . .
C16 C14 C20 49.4(12) 11_556 .
C17 C14 C20 79.5(7) 11_556 .
C19 C14 C20 117.2(8) . .
C15 C14 C20 124.3(6) . .
C16 C14 C18 175.0(15) 11_556 11_556
C17 C14 C18 46.1(7) 11_556 11_556
C19 C14 C18 8.5(10) . 11_556
C15 C14 C18 110.1(6) . 11_556
C20 C14 C18 125.6(7) . 11_556
C16 C15 C16 145.7(9) . 11_556
C16 C15 C14 21.8(4) . 11_556
C16 C15 C14 123.9(7) 11_556 11_556
C16 C15 C14 123.9(7) . .
C16 C15 C14 21.8(4) 11_556 .
C14 C15 C14 102.1(7) 11_556 .
C14 C16 C20 111.4(15) 11_556 11_556
C14 C16 C15 83.3(13) 11_556 .
C20 C16 C15 165.2(10) 11_556 .
C14 C16 C17 33.7(12) 11_556 .
C20 C16 C17 77.7(7) 11_556 .
C15 C16 C17 117.0(8) . .
C14 C16 C19 9.8(12) 11_556 11_556
C20 C16 C19 101.6(8) 11_556 11_556
C15 C16 C19 93.1(7) . 11_556
C17 C16 C19 23.9(6) . 11_556
C19 C17 C14 98.6(13) 11_556 11_556
C19 C17 C16 116.0(12) 11_556 .
C14 C17 C16 17.4(6) 11_556 .
C19 C17 C18 4.7(14) 11_556 .
C14 C17 C18 103.3(11) 11_556 .
C16 C17 C18 120.7(10) . .
C19 C17 C20 162.9(13) 11_556 11_556
C14 C17 C20 64.3(6) 11_556 11_556
C16 C17 C20 46.9(5) . 11_556
C18 C17 C20 167.6(10) . 11_556
C19 C18 C18 132(3) 11_556 11_556
C19 C18 C17 8(2) 11_556 .
C18 C18 C17 139.4(7) 11_556 .
C19 C18 C19 115(4) 11_556 .
C18 C18 C19 16.5(7) 11_556 .
C17 C18 C19 122.9(14) . .
C19 C18 C14 23(3) 11_556 11_556
C18 C18 C14 108.8(4) 11_556 11_556
C17 C18 C14 30.6(5) . 11_556
C19 C18 C14 92.4(11) . 11_556
C18 C19 C17 168(4) 11_556 11_556
C18 C19 C18 32(2) 11_556 .
C17 C19 C18 160.6(17) 11_556 .
C18 C19 C14 149(4) 11_556 .
C17 C19 C14 43.7(8) 11_556 .
C18 C19 C14 116.8(13) . .
C18 C19 C19 48(3) 11_556 11_556
C17 C19 C19 144.1(11) 11_556 11_556
C18 C19 C19 16.5(7) . 11_556
C14 C19 C19 100.4(7) . 11_556
C18 C19 C16 152(3) 11_556 11_556
C17 C19 C16 40.1(7) 11_556 11_556
C18 C19 C16 120.5(12) . 11_556
C14 C19 C16 3.7(4) . 11_556
C19 C19 C16 104.0(5) 11_556 11_556
C16 C20 C14 19.2(5) 11_556 .
C16 C20 C17 55.4(5) 11_556 11_556
C14 C20 C17 36.2(4) . 11_556

loop_
_geom_bond_atom_site_label_1
_geom_bond_atom_site_label_2
_geom_bond_distance
_geom_bond_site_symmetry_2
Co1 Co1' 0.559(9) .
Co1 Co1 1.11(2) 2_655
Co1 N1 1.969(8) .
Co1 N2 1.969(4) 11_656
Co1 N2 1.969(4) .
Co1' Co1 0.559(9) 2_655
Co1' N2 1.897(2) 11_656
Co1' N2 1.897(2) .
Co1' N1 1.962(5) .
N1 C1 1.347(3) 11_656
N1 C1 1.347(3) .
N1 Co1 1.969(8) 2_655
N2 C7 1.364(4) .
N2 C4 1.405(3) .
N2 Co1 1.969(4) 2_655
C1 C2 1.397(4) .
C1 C4 1.473(4) .
C2 C3 1.388(3) .
C3 C2 1.388(3) 11_656
C4 C5 1.398(4) .
C5 C6 1.419(4) .
C5 C8 1.521(4) .
C6 C7 1.383(4) .
C7 C11 1.520(4) .
C8 C10 1.536(3) .
C8 C10 1.536(3) 2_655
C8 C9 1.537(4) .
C11 C12 1.527(4) .
C11 C13 1.529(3) 2_655
C11 C13 1.529(3) .
C14 C16 0.529(10) 11_556
C14 C17 0.981(11) 11_556
C14 C19 1.403(8) .
C14 C15 1.415(7) .
C14 C20 1.497(9) .
C14 C18 1.877(13) 11_556
C15 C16 1.375(8) .
C15 C16 1.375(8) 11_556
C15 C14 1.415(7) 11_556
C16 C14 0.529(10) 11_556
C16 C20 1.221(11) 11_556
C16 C17 1.376(8) .
C16 C19 1.921(11) 11_556
C17 C19 0.867(13) 11_556
C17 C14 0.981(11) 11_556
C17 C18 1.391(8) .
C17 C20 1.634(11) 11_556
C18 C19 0.532(12) 11_556
C18 C18 0.99(2) 11_556
C18 C19 1.399(8) .
C18 C14 1.877(13) 11_556
C19 C18 0.532(12) 11_556
C19 C17 0.867(13) 11_556
C19 C19 1.70(3) 11_556
C19 C16 1.921(12) 11_556
C20 C16 1.221(11) 11_556
C20 C17 1.634(11) 11_556
